data_7160432
loop_
_publ_author_name
'Zaytsev, Vladimir P.'
'Simakova, Daria N.'
'Maslova, Viktoria S.'
'Ilyushenkova, Valentina V.'
'Novikov, Roman A.'
'Grigoriev, Mikhail S.'
'Danilov, Roman D.'
'Litvinov, Roman'
'Kolesnik, Irina A.'
'Potkin, Vladimir I.'
'Zubkov, Fedor I.'

_publ_section_title
;
 The IMDAV reaction between 3-(isoxazol-3-yl)allylamines and maleic
 anhydrides: an unusual approach to pyrrolo[3,4-<i>c</i>]pyridine
 derivatives, possessing anti-inflammatory activity.
;
_journal_issue 16
_journal_name_full 'Organic &amp; biomolecular chemistry'
_journal_page_first 3925
_journal_page_last 3936
_journal_paper_doi 10.1039/d5ob00040h
_journal_volume 23
_journal_year 2025
_chemical_formula_sum 'C23 H19 F3 N2 O2'
_chemical_formula_weight 412.40
_space_group_crystal_system monoclinic
_space_group_IT_number 14
_space_group_name_Hall '-P 2ybc'
_space_group_name_H-M_alt 'P 1 21/c 1'
_atom_sites_solution_hydrogens mixed
_audit_creation_method SHELXL-2018/3
_audit_update_record
;
2024-04-24 deposited with the CCDC.	2025-03-19 downloaded from the CCDC.
;
_cell_angle_alpha 90
_cell_angle_beta 96.408(18)
_cell_angle_gamma 90
_cell_formula_units_Z 4
_cell_length_a 5.4100(14)
_cell_length_b 27.059(7)
_cell_length_c 13.460(3)
_cell_measurement_reflns_used 347
_cell_measurement_temperature 296(2)
_cell_measurement_theta_max 12.81
_cell_measurement_theta_min 3.38
_cell_volume 1958.1(8)
_computing_structure_refinement 'SHELXL-2018/3 (Sheldrick, 2018)'
_diffrn_ambient_temperature 296(2)
_diffrn_measured_fraction_theta_full 0.996
_diffrn_measured_fraction_theta_max 0.996
_diffrn_measurement_device_type 'Bruker KAPPA APEX II area-detector diffractometer'
_diffrn_radiation_type MoK\a
_diffrn_radiation_wavelength 0.71073
_diffrn_reflns_av_R_equivalents 0.3564
_diffrn_reflns_av_unetI/netI 0.3764
_diffrn_reflns_Laue_measured_fraction_full 0.996
_diffrn_reflns_Laue_measured_fraction_max 0.996
_diffrn_reflns_limit_h_max 6
_diffrn_reflns_limit_h_min -6
_diffrn_reflns_limit_k_max 32
_diffrn_reflns_limit_k_min -30
_diffrn_reflns_limit_l_max 15
_diffrn_reflns_limit_l_min -15
_diffrn_reflns_number 14588
_diffrn_reflns_point_group_measured_fraction_full 0.996
_diffrn_reflns_point_group_measured_fraction_max 0.996
_diffrn_reflns_theta_full 24.999
_diffrn_reflns_theta_max 24.999
_diffrn_reflns_theta_min 4.079
_exptl_absorpt_coefficient_mu 0.109
_exptl_absorpt_correction_T_max 0.998
_exptl_absorpt_correction_T_min 0.820
_exptl_absorpt_correction_type multi-scan
_exptl_absorpt_process_details
;
 SADABS 2016/2: Krause, L., Herbst-Irmer, R., Sheldrick G.M. & Stalke D.,
 J. Appl. Cryst. 48 (2015) 3-10
;
_exptl_crystal_colour yellow
_exptl_crystal_density_diffrn 1.399
_exptl_crystal_description plate
_exptl_crystal_F_000 856
_exptl_crystal_size_max 0.400
_exptl_crystal_size_mid 0.100
_exptl_crystal_size_min 0.020
_refine_diff_density_max 0.263
_refine_diff_density_min -0.272
_refine_diff_density_rms 0.066
_refine_ls_extinction_method none
_refine_ls_goodness_of_fit_ref 0.937
_refine_ls_hydrogen_treatment mixed
_refine_ls_matrix_type full
_refine_ls_number_parameters 275
_refine_ls_number_reflns 3447
_refine_ls_number_restraints 1
_refine_ls_restrained_S_all 0.937
_refine_ls_R_factor_all 0.3628
_refine_ls_R_factor_gt 0.1167
_refine_ls_shift/su_max 0.000
_refine_ls_shift/su_mean 0.000
_refine_ls_structure_factor_coef Fsqd
_refine_ls_weighting_details 'w=1/[\s^2^(Fo^2^)+(0.0990P)^2^] where P=(Fo^2^+2Fc^2^)/3'
_refine_ls_weighting_scheme calc
_refine_ls_wR_factor_gt 0.2072
_refine_ls_wR_factor_ref 0.3037
_reflns_Friedel_coverage 0.000
_reflns_number_gt 881
_reflns_number_total 3447
_reflns_threshold_expression 'I > 2\s(I)'
_cod_data_source_file d5ob00040h2.cif
_cod_data_source_block P67
_cod_depositor_comments 'Adding full bibliography for 7160429--7160433.cif.'
_cod_original_sg_symbol_H-M 'P 21/c'
_cod_database_code 7160432
_shelx_shelxl_version_number 2018/3
_shelx_space_group_comment
;
The symmetry employed for this shelxl refinement is uniquely defined
by the following loop, which should always be used as a source of
symmetry information in preference to the above space-group names.
They are only intended as comments.
;
_shelx_estimated_absorpt_t_min 0.958
_shelx_estimated_absorpt_t_max 0.998

loop_
_space_group_symop_operation_xyz
'x, y, z'
'-x, y+1/2, -z+1/2'
'-x, -y, -z'
'x, -y-1/2, z-1/2'

loop_
_atom_site_label
_atom_site_type_symbol
_atom_site_fract_x
_atom_site_fract_y
_atom_site_fract_z
_atom_site_U_iso_or_equiv
_atom_site_adp_type
_atom_site_occupancy
_atom_site_site_symmetry_order
_atom_site_calc_flag
_atom_site_refinement_flags_posn
_atom_site_refinement_flags_adp
_atom_site_refinement_flags_occupancy
_atom_site_disorder_assembly
_atom_site_disorder_group
F1 F 0.1945(16) 0.6218(3) 0.2951(4) 0.135(3) Uani 1 1 d . . . . .
F2 F 0.5590(16) 0.6482(3) 0.2787(5) 0.113(3) Uani 1 1 d . . . . .
F3 F 0.2553(13) 0.6970(3) 0.2500(4) 0.100(2) Uani 1 1 d . . . . .
O1 O -0.1032(15) 0.5805(3) 0.4974(5) 0.095(3) Uani 1 1 d . . . . .
O2 O 0.7235(13) 0.7493(3) 0.3253(4) 0.072(2) Uani 1 1 d . . . . .
N2 N 0.7783(14) 0.7781(3) 0.4862(5) 0.052(2) Uani 1 1 d . . . . .
N5 N 0.2253(16) 0.6486(3) 0.4774(6) 0.064(3) Uani 1 1 d D . . . .
H5 H 0.100(12) 0.632(3) 0.450(7) 0.077 Uiso 1 1 d D U . . .
C1 C 0.6649(17) 0.7693(4) 0.5831(6) 0.051(3) Uani 1 1 d . . . . .
H1A H 0.793169 0.767502 0.639447 0.062 Uiso 1 1 calc R U . . .
H1B H 0.549645 0.795548 0.595119 0.062 Uiso 1 1 calc R U . . .
C3 C 0.6832(18) 0.7468(4) 0.4133(7) 0.059(3) Uani 1 1 d . . . . .
C3A C 0.524(2) 0.7112(4) 0.4566(7) 0.056(3) Uani 1 1 d . . . . .
C4 C 0.3699(18) 0.6755(4) 0.4183(7) 0.052(3) Uani 1 1 d . . . . .
C6 C 0.2008(19) 0.6594(4) 0.5758(7) 0.056(3) Uani 1 1 d . . . . .
C7A C 0.535(3) 0.7221(5) 0.5676(7) 0.109(5) Uani 1 1 d . . . . .
H7AA H 0.667614 0.699264 0.593819 0.130 Uiso 1 1 calc R U . . .
C7 C 0.343(2) 0.7044(5) 0.6140(7) 0.092(4) Uani 1 1 d . . . . .
H7A H 0.223206 0.731095 0.615233 0.111 Uiso 1 1 calc R U . . .
H7B H 0.406760 0.697833 0.682943 0.111 Uiso 1 1 calc R U . . .
C8 C 0.342(3) 0.6609(5) 0.3111(8) 0.079(4) Uani 1 1 d . . . . .
C9 C 0.0585(18) 0.6315(4) 0.6295(7) 0.056(3) Uani 1 1 d . . . . .
H9A H 0.060371 0.638420 0.697298 0.068 Uiso 1 1 calc R U . . .
C10 C -0.094(2) 0.5922(4) 0.5890(8) 0.070(3) Uani 1 1 d . . . . .
C11 C 0.9462(18) 0.8166(4) 0.4773(6) 0.046(3) Uani 1 1 d . . . . .
C12 C 0.9540(19) 0.8561(4) 0.5422(7) 0.063(3) Uani 1 1 d . . . . .
H12A H 0.841060 0.857392 0.589415 0.075 Uiso 1 1 calc R U . . .
C13 C 1.124(2) 0.8936(4) 0.5391(7) 0.070(3) Uani 1 1 d . . . . .
H13A H 1.127827 0.919963 0.583457 0.084 Uiso 1 1 calc R U . . .
C14 C 1.2914(19) 0.8909(4) 0.4674(8) 0.069(3) Uani 1 1 d . . . . .
H14A H 1.409833 0.915583 0.463633 0.083 Uiso 1 1 calc R U . . .
C15 C 1.280(2) 0.8520(5) 0.4031(7) 0.067(3) Uani 1 1 d . . . . .
H15A H 1.393024 0.850572 0.356081 0.080 Uiso 1 1 calc R U . . .
C16 C 1.1101(19) 0.8153(4) 0.4048(7) 0.057(3) Uani 1 1 d . . . . .
H16A H 1.103407 0.789744 0.358346 0.069 Uiso 1 1 calc R U . . .
C21 C -0.2442(19) 0.5631(4) 0.6530(8) 0.059(3) Uani 1 1 d . . . . .
C22 C -0.447(2) 0.5378(4) 0.6099(8) 0.078(4) Uani 1 1 d . . . . .
H22A H -0.493006 0.541365 0.541636 0.094 Uiso 1 1 calc R U . . .
C23 C -0.590(2) 0.5064(5) 0.6647(11) 0.095(4) Uani 1 1 d . . . . .
H23A H -0.718390 0.487421 0.632842 0.114 Uiso 1 1 calc R U . . .
C24 C -0.533(2) 0.5048(5) 0.7676(9) 0.070(3) Uani 1 1 d . . . . .
C25 C -0.341(2) 0.5315(4) 0.8106(8) 0.070(3) Uani 1 1 d . . . . .
H25A H -0.303051 0.529630 0.879579 0.084 Uiso 1 1 calc R U . . .
C26 C -0.1962(18) 0.5619(4) 0.7562(7) 0.061(3) Uani 1 1 d . . . . .
H26A H -0.069447 0.581037 0.788904 0.074 Uiso 1 1 calc R U . . .
C27 C -0.6931(19) 0.4723(4) 0.8267(9) 0.094(4) Uani 1 1 d . . . . .
H27A H -0.848854 0.465848 0.787339 0.141 Uiso 1 1 calc R U . . .
H27B H -0.722874 0.488862 0.887291 0.141 Uiso 1 1 calc R U . . .
H27C H -0.608742 0.441615 0.842761 0.141 Uiso 1 1 calc R U . . .

loop_
_atom_site_aniso_label
_atom_site_aniso_U_11
_atom_site_aniso_U_22
_atom_site_aniso_U_33
_atom_site_aniso_U_23
_atom_site_aniso_U_13
_atom_site_aniso_U_12
F1 0.224(9) 0.139(7) 0.048(4) -0.034(4) 0.041(4) -0.097(7)
F2 0.169(8) 0.115(6) 0.065(4) -0.024(4) 0.055(5) -0.002(6)
F3 0.133(6) 0.131(6) 0.036(3) 0.010(4) 0.013(3) -0.013(5)
O1 0.136(7) 0.106(7) 0.049(4) -0.021(5) 0.030(4) -0.055(6)
O2 0.095(6) 0.100(6) 0.027(4) -0.010(4) 0.028(3) -0.021(5)
N2 0.064(6) 0.067(6) 0.028(4) -0.011(4) 0.013(4) -0.009(5)
N5 0.091(8) 0.068(7) 0.037(5) -0.007(4) 0.022(5) -0.032(5)
C1 0.056(7) 0.077(8) 0.026(5) -0.005(5) 0.025(4) -0.007(6)
C3 0.073(8) 0.058(8) 0.049(7) -0.007(6) 0.023(6) 0.002(6)
C3A 0.080(8) 0.051(8) 0.041(6) -0.004(5) 0.023(6) -0.012(6)
C4 0.055(7) 0.062(8) 0.040(6) 0.004(5) 0.017(5) -0.008(6)
C6 0.069(8) 0.070(8) 0.029(5) -0.009(5) 0.005(5) 0.000(6)
C7A 0.177(14) 0.122(12) 0.036(6) -0.021(7) 0.052(7) -0.088(10)
C7 0.115(10) 0.120(11) 0.046(6) -0.009(7) 0.027(7) -0.059(9)
C8 0.121(13) 0.082(11) 0.038(7) -0.016(7) 0.027(7) -0.028(9)
C9 0.075(8) 0.061(8) 0.037(6) 0.003(5) 0.025(6) -0.010(6)
C10 0.093(9) 0.061(8) 0.056(7) -0.011(6) 0.010(6) -0.033(7)
C11 0.046(7) 0.059(8) 0.034(5) -0.004(6) 0.001(5) 0.001(6)
C12 0.060(8) 0.084(9) 0.047(6) 0.001(7) 0.013(5) -0.019(7)
C13 0.075(9) 0.082(9) 0.055(7) -0.020(6) 0.016(6) -0.007(7)
C14 0.068(8) 0.083(9) 0.057(7) 0.006(7) 0.014(6) -0.022(7)
C15 0.061(8) 0.102(11) 0.040(6) 0.001(7) 0.017(5) 0.009(7)
C16 0.056(7) 0.075(9) 0.042(6) 0.001(6) 0.015(5) -0.016(7)
C21 0.057(8) 0.063(8) 0.059(7) 0.000(6) 0.014(6) -0.015(6)
C22 0.106(10) 0.063(8) 0.067(7) -0.012(7) 0.012(7) -0.027(8)
C23 0.100(11) 0.080(10) 0.108(10) -0.008(8) 0.031(9) -0.056(8)
C24 0.067(9) 0.080(9) 0.067(8) 0.009(7) 0.023(7) 0.005(7)
C25 0.068(8) 0.094(10) 0.052(7) 0.006(7) 0.021(6) -0.010(7)
C26 0.064(8) 0.065(8) 0.058(7) 0.006(6) 0.017(6) -0.027(6)
C27 0.074(9) 0.094(10) 0.124(10) 0.032(8) 0.058(8) 0.005(7)

loop_
_atom_type_symbol
_atom_type_description
_atom_type_scat_dispersion_real
_atom_type_scat_dispersion_imag
_atom_type_scat_source
C C 0.0033 0.0016 'International Tables Vol C Tables 4.2.6.8 and 6.1.1.4'
H H 0.0000 0.0000 'International Tables Vol C Tables 4.2.6.8 and 6.1.1.4'
N N 0.0061 0.0033 'International Tables Vol C Tables 4.2.6.8 and 6.1.1.4'
O O 0.0106 0.0060 'International Tables Vol C Tables 4.2.6.8 and 6.1.1.4'
F F 0.0171 0.0103 'International Tables Vol C Tables 4.2.6.8 and 6.1.1.4'

loop_
_geom_angle_atom_site_label_1
_geom_angle_atom_site_label_2
_geom_angle_atom_site_label_3
_geom_angle
_geom_angle_site_symmetry_1
_geom_angle_site_symmetry_3
_geom_angle_publ_flag
C3 N2 C11 127.1(8) . . ?
C3 N2 C1 111.5(8) . . ?
C11 N2 C1 121.2(7) . . ?
C6 N5 C4 124.2(9) . . ?
C6 N5 H5 112(7) . . ?
C4 N5 H5 119(7) . . ?
C7A C1 N2 104.3(7) . . ?
C7A C1 H1A 110.9 . . ?
N2 C1 H1A 110.9 . . ?
C7A C1 H1B 110.9 . . ?
N2 C1 H1B 110.9 . . ?
H1A C1 H1B 108.9 . . ?
O2 C3 N2 124.8(10) . . ?
O2 C3 C3A 126.7(10) . . ?
N2 C3 C3A 108.5(8) . . ?
C4 C3A C3 133.8(9) . . ?
C4 C3A C7A 118.3(9) . . ?
C3 C3A C7A 107.7(9) . . ?
C3A C4 N5 121.6(9) . . ?
C3A C4 C8 123.8(10) . . ?
N5 C4 C8 114.6(9) . . ?
C9 C6 N5 121.3(9) . . ?
C9 C6 C7 124.9(9) . . ?
N5 C6 C7 113.7(9) . . ?
C7 C7A C1 128.4(10) . . ?
C7 C7A C3A 115.8(10) . . ?
C1 C7A C3A 106.0(8) . . ?
C7 C7A H7AA 100.4 . . ?
C1 C7A H7AA 100.4 . . ?
C3A C7A H7AA 100.4 . . ?
C7A C7 C6 121.1(10) . . ?
C7A C7 H7A 107.1 . . ?
C6 C7 H7A 107.1 . . ?
C7A C7 H7B 107.1 . . ?
C6 C7 H7B 107.1 . . ?
H7A C7 H7B 106.8 . . ?
F3 C8 F1 108.8(11) . . ?
F3 C8 F2 104.4(10) . . ?
F1 C8 F2 105.9(11) . . ?
F3 C8 C4 113.4(11) . . ?
F1 C8 C4 111.3(10) . . ?
F2 C8 C4 112.6(11) . . ?
C6 C9 C10 123.9(9) . . ?
C6 C9 H9A 118.1 . . ?
C10 C9 H9A 118.1 . . ?
O1 C10 C9 121.3(10) . . ?
O1 C10 C21 118.1(9) . . ?
C9 C10 C21 120.6(9) . . ?
C12 C11 C16 119.2(9) . . ?
C12 C11 N2 119.9(9) . . ?
C16 C11 N2 120.9(9) . . ?
C13 C12 C11 121.7(10) . . ?
C13 C12 H12A 119.1 . . ?
C11 C12 H12A 119.1 . . ?
C12 C13 C14 118.2(10) . . ?
C12 C13 H13A 120.9 . . ?
C14 C13 H13A 120.9 . . ?
C15 C14 C13 119.4(10) . . ?
C15 C14 H14A 120.3 . . ?
C13 C14 H14A 120.3 . . ?
C16 C15 C14 122.8(10) . . ?
C16 C15 H15A 118.6 . . ?
C14 C15 H15A 118.6 . . ?
C15 C16 C11 118.6(10) . . ?
C15 C16 H16A 120.7 . . ?
C11 C16 H16A 120.7 . . ?
C22 C21 C26 117.7(10) . . ?
C22 C21 C10 119.2(10) . . ?
C26 C21 C10 123.0(10) . . ?
C21 C22 C23 122.8(11) . . ?
C21 C22 H22A 118.6 . . ?
C23 C22 H22A 118.6 . . ?
C24 C23 C22 117.8(11) . . ?
C24 C23 H23A 121.1 . . ?
C22 C23 H23A 121.1 . . ?
C25 C24 C23 119.5(11) . . ?
C25 C24 C27 123.0(11) . . ?
C23 C24 C27 117.6(12) . . ?
C24 C25 C26 122.8(10) . . ?
C24 C25 H25A 118.6 . . ?
C26 C25 H25A 118.6 . . ?
C21 C26 C25 119.1(10) . . ?
C21 C26 H26A 120.5 . . ?
C25 C26 H26A 120.5 . . ?
C24 C27 H27A 109.5 . . ?
C24 C27 H27B 109.5 . . ?
H27A C27 H27B 109.5 . . ?
C24 C27 H27C 109.5 . . ?
H27A C27 H27C 109.5 . . ?
H27B C27 H27C 109.5 . . ?

loop_
_geom_bond_atom_site_label_1
_geom_bond_atom_site_label_2
_geom_bond_distance
_geom_bond_site_symmetry_2
_geom_bond_publ_flag
F1 C8 1.328(13) . ?
F2 C8 1.343(13) . ?
F3 C8 1.327(13) . ?
O1 C10 1.268(10) . ?
O2 C3 1.230(10) . ?
N2 C3 1.353(11) . ?
N2 C11 1.396(10) . ?
N2 C1 1.521(10) . ?
N5 C6 1.377(11) . ?
N5 C4 1.384(11) . ?
N5 H5 0.86(2) . ?
C1 C7A 1.462(13) . ?
C1 H1A 0.9700 . ?
C1 H1B 0.9700 . ?
C3 C3A 1.458(13) . ?
C3A C4 1.341(12) . ?
C3A C7A 1.517(12) . ?
C4 C8 1.488(13) . ?
C6 C9 1.346(12) . ?
C6 C7 1.500(13) . ?
C7A C7 1.360(13) . ?
C7A H7AA 0.9800 . ?
C7 H7A 0.9700 . ?
C7 H7B 0.9700 . ?
C9 C10 1.418(12) . ?
C9 H9A 0.9300 . ?
C10 C21 1.475(13) . ?
C11 C12 1.378(12) . ?
C11 C16 1.390(11) . ?
C12 C13 1.373(12) . ?
C12 H12A 0.9300 . ?
C13 C14 1.397(12) . ?
C13 H13A 0.9300 . ?
C14 C15 1.359(13) . ?
C14 H14A 0.9300 . ?
C15 C16 1.355(13) . ?
C15 H15A 0.9300 . ?
C16 H16A 0.9300 . ?
C21 C22 1.368(13) . ?
C21 C26 1.385(12) . ?
C22 C23 1.409(14) . ?
C22 H22A 0.9300 . ?
C23 C24 1.385(15) . ?
C23 H23A 0.9300 . ?
C24 C25 1.338(13) . ?
C24 C27 1.522(13) . ?
C25 C26 1.399(12) . ?
C25 H25A 0.9300 . ?
C26 H26A 0.9300 . ?
C27 H27A 0.9600 . ?
C27 H27B 0.9600 . ?
C27 H27C 0.9600 . ?

loop_
_geom_hbond_atom_site_label_D
_geom_hbond_atom_site_label_H
_geom_hbond_atom_site_label_A
_geom_hbond_distance_DH
_geom_hbond_distance_HA
_geom_hbond_distance_DA
_geom_hbond_angle_DHA
_geom_hbond_site_symmetry_A
_geom_hbond_publ_flag
N5 H5 O1 0.86(2) 1.93(7) 2.594(11) 133(9) . yes
C1 H1A O2 0.97 2.61 3.278(10) 126.2 4_576 yes
C16 H16A O2 0.93 2.33 2.866(13) 116.5 . yes

loop_
_geom_torsion_atom_site_label_1
_geom_torsion_atom_site_label_2
_geom_torsion_atom_site_label_3
_geom_torsion_atom_site_label_4
_geom_torsion
_geom_torsion_site_symmetry_1
_geom_torsion_site_symmetry_2
_geom_torsion_site_symmetry_3
_geom_torsion_site_symmetry_4
_geom_torsion_publ_flag
C3 N2 C1 C7A 12.9(12) . . . . ?
C11 N2 C1 C7A -171.1(9) . . . . ?
C11 N2 C3 O2 -3.5(16) . . . . ?
C1 N2 C3 O2 172.3(10) . . . . ?
C11 N2 C3 C3A 177.7(8) . . . . ?
C1 N2 C3 C3A -6.6(11) . . . . ?
O2 C3 C3A C4 -5(2) . . . . ?
N2 C3 C3A C4 173.4(11) . . . . ?
O2 C3 C3A C7A 179.0(11) . . . . ?
N2 C3 C3A C7A -2.2(12) . . . . ?
C3 C3A C4 N5 -175.6(10) . . . . ?
C7A C3A C4 N5 -0.5(17) . . . . ?
C3 C3A C4 C8 5(2) . . . . ?
C7A C3A C4 C8 -179.6(12) . . . . ?
C6 N5 C4 C3A 8.5(16) . . . . ?
C6 N5 C4 C8 -172.3(11) . . . . ?
C4 N5 C6 C9 -179.5(10) . . . . ?
C4 N5 C6 C7 1.2(15) . . . . ?
N2 C1 C7A C7 -156.9(13) . . . . ?
N2 C1 C7A C3A -13.2(13) . . . . ?
C4 C3A C7A C7 -17.3(19) . . . . ?
C3 C3A C7A C7 159.1(12) . . . . ?
C4 C3A C7A C1 -166.2(10) . . . . ?
C3 C3A C7A C1 10.1(14) . . . . ?
C1 C7A C7 C6 168.4(11) . . . . ?
C3A C7A C7 C6 27.7(19) . . . . ?
C9 C6 C7 C7A 160.5(12) . . . . ?
N5 C6 C7 C7A -20.2(17) . . . . ?
C3A C4 C8 F3 -62.5(17) . . . . ?
N5 C4 C8 F3 118.2(11) . . . . ?
C3A C4 C8 F1 174.4(11) . . . . ?
N5 C4 C8 F1 -4.8(16) . . . . ?
C3A C4 C8 F2 55.7(17) . . . . ?
N5 C4 C8 F2 -123.5(11) . . . . ?
N5 C6 C9 C10 -6.0(16) . . . . ?
C7 C6 C9 C10 173.2(11) . . . . ?
C6 C9 C10 O1 0.7(17) . . . . ?
C6 C9 C10 C21 179.8(10) . . . . ?
C3 N2 C11 C12 155.0(9) . . . . ?
C1 N2 C11 C12 -20.4(13) . . . . ?
C3 N2 C11 C16 -26.4(14) . . . . ?
C1 N2 C11 C16 158.3(8) . . . . ?
C16 C11 C12 C13 -1.8(14) . . . . ?
N2 C11 C12 C13 176.9(9) . . . . ?
C11 C12 C13 C14 0.2(15) . . . . ?
C12 C13 C14 C15 0.5(15) . . . . ?
C13 C14 C15 C16 0.5(16) . . . . ?
C14 C15 C16 C11 -2.1(16) . . . . ?
C12 C11 C16 C15 2.8(14) . . . . ?
N2 C11 C16 C15 -175.9(9) . . . . ?
O1 C10 C21 C22 -22.9(16) . . . . ?
C9 C10 C21 C22 158.0(11) . . . . ?
O1 C10 C21 C26 160.0(11) . . . . ?
C9 C10 C21 C26 -19.1(16) . . . . ?
C26 C21 C22 C23 -7.4(17) . . . . ?
C10 C21 C22 C23 175.4(11) . . . . ?
C21 C22 C23 C24 5.5(19) . . . . ?
C22 C23 C24 C25 -2.2(18) . . . . ?
C22 C23 C24 C27 177.9(11) . . . . ?
C23 C24 C25 C26 1.0(18) . . . . ?
C27 C24 C25 C26 -179.0(10) . . . . ?
C22 C21 C26 C25 5.9(16) . . . . ?
C10 C21 C26 C25 -177.0(10) . . . . ?
C24 C25 C26 C21 -2.9(17) . . . . ?
